data_1521061
loop_
_publ_author_name
'Fukuoka, H.'
'Isami, T.'
'Yamanaka, S.'

_publ_section_title
;
 Crystal structure of a layered perovskite niobate K Ca2 Nb3 O10
;
_journal_name_full 'Journal of Solid State Chemistry'
_journal_page_first 40
_journal_page_last 45
_journal_volume 151
_journal_year 2000
_chemical_formula_sum 'Ca2 K Nb3 O10'
_chemical_name_systematic 'K Ca2 (Nb3 O10)'
_space_group_IT_number 63
_symmetry_space_group_name_Hall '-C 2c 2'
_symmetry_space_group_name_H-M 'C m c m'
_cell_angle_alpha 90
_cell_angle_beta 90
_cell_angle_gamma 90
_cell_formula_units_Z 4
_cell_length_a 3.8802
_cell_length_b 29.508
_cell_length_c 7.714
_cell_volume 883.229
_citation_journal_id_ASTM JSSCBI
_cod_data_source_file Fukuoka_JSSCBI_2000_1878.cif
_cod_data_source_block Ca2K1Nb3O10
_cod_original_cell_volume 883.2294
_cod_original_formula_sum 'Ca2 K1 Nb3 O10'
_cod_database_code 1521061

loop_
_symmetry_equiv_pos_as_xyz
x,y,z
-x,-y,z+1/2
x,-y,-z
-x,y,-z+1/2
-x,-y,-z
x,y,-z-1/2
-x,y,z
x,-y,z-1/2
x+1/2,y+1/2,z
-x+1/2,-y+1/2,z+1/2
x+1/2,-y+1/2,-z
-x+1/2,y+1/2,-z+1/2
-x+1/2,-y+1/2,-z
x+1/2,y+1/2,-z-1/2
-x+1/2,y+1/2,z
x+1/2,-y+1/2,z-1/2

loop_
_atom_site_label
_atom_site_type_symbol
_atom_site_fract_x
_atom_site_fract_y
_atom_site_fract_z
_atom_site_occupancy
_atom_site_U_iso_or_equiv
O6 O-2 0 0.139 0.25 1 0.0
O5 O-2 0 0.1205 0.75 1 0.0
Ca2 Ca+2 0.5 0.0751 0.25 1 0.0
Nb1 Nb+5 0 0 0.5 1 0.0
O1 O-2 0.131 0.0117 0.75 0.5 0.0
O4 O-2 0.5 0.1295 0.507 1 0.0
O7 O-2 0 0.2024 0.5376 1 0.0
Nb2 Nb+5 0 0.14381 0.5045 1 0.0
Ca1 Ca+2 0.5 0.0736 0.75 1 0.0
K1 K+1 0 0.258 0.25 1 0.0
O3 O-2 0 0.0637 0.459 1 0.0
O2 O-2 0.5 0.003 0.555 0.5 0.0
